data_7016304
loop_
_publ_author_name
'Musa, Sanaa'
'Romm, Ronit'
'Azerraf, Clarite'
'Kozuch, Sebastian'
'Gelman, Dmitri'

_publ_section_title
;
 New possible mode of ligand-metal cooperation in PC(sp(3))P pincer
 complexes.
;
_journal_issue 35
_journal_name_full 'Dalton transactions (Cambridge, England : 2003)'
_journal_page_first 8760
_journal_page_last 8763
_journal_paper_doi 10.1039/c1dt10167f
_journal_volume 40
_journal_year 2011
_chemical_formula_moiety 'C32 H41 Cl P2 Pt, 2(C H Cl3)'
_chemical_formula_sum 'C34 H43 Cl7 P2 Pt'
_chemical_formula_weight 956.86
_chemical_name_systematic
;
?
;
_space_group_IT_number 14
_symmetry_cell_setting monoclinic
_symmetry_space_group_name_Hall '-P 2ybc'
_symmetry_space_group_name_H-M 'P 1 21/c 1'
_atom_sites_solution_hydrogens geom
_atom_sites_solution_primary direct
_atom_sites_solution_secondary difmap
_audit_creation_method SHELXL-97
_cell_angle_alpha 90.00
_cell_angle_beta 108.2680(10)
_cell_angle_gamma 90.00
_cell_formula_units_Z 4
_cell_length_a 14.0962(8)
_cell_length_b 14.0210(8)
_cell_length_c 20.1340(11)
_cell_measurement_temperature 173(1)
_cell_volume 3778.8(4)
_computing_cell_refinement 'Bruker SMART'
_computing_data_collection 'Bruker SMART'
_computing_data_reduction 'Bruker SAINT'
_computing_molecular_graphics 'Bruker SHELXTL'
_computing_publication_material 'Bruker SHELXTL'
_computing_structure_refinement 'SHELXL-97 (Sheldrick, 1997)'
_computing_structure_solution 'SHELXS-97 (Sheldrick, 1990)'
_diffrn_ambient_temperature 173(1)
_diffrn_measured_fraction_theta_full 0.984
_diffrn_measured_fraction_theta_max 0.984
_diffrn_measurement_device_type 'CCD area detector'
_diffrn_measurement_method 'phi and omega scans'
_diffrn_radiation_monochromator graphite
_diffrn_radiation_source 'fine-focus sealed tube'
_diffrn_radiation_type MoK\a
_diffrn_radiation_wavelength 0.71073
_diffrn_reflns_av_R_equivalents 0.0292
_diffrn_reflns_av_sigmaI/netI 0.0252
_diffrn_reflns_limit_h_max 18
_diffrn_reflns_limit_h_min -18
_diffrn_reflns_limit_k_max 18
_diffrn_reflns_limit_k_min -18
_diffrn_reflns_limit_l_max 26
_diffrn_reflns_limit_l_min -26
_diffrn_reflns_number 42671
_diffrn_reflns_theta_full 28.03
_diffrn_reflns_theta_max 28.03
_diffrn_reflns_theta_min 2.20
_exptl_absorpt_coefficient_mu 4.317
_exptl_absorpt_correction_type none
_exptl_crystal_colour colorless
_exptl_crystal_density_diffrn 1.682
_exptl_crystal_density_method 'not measured'
_exptl_crystal_description shapeless
_exptl_crystal_F_000 1896
_exptl_crystal_size_max 0.22
_exptl_crystal_size_mid 0.19
_exptl_crystal_size_min 0.19
_refine_diff_density_max 4.037
_refine_diff_density_min -0.997
_refine_diff_density_rms 0.121
_refine_ls_extinction_method none
_refine_ls_goodness_of_fit_ref 1.034
_refine_ls_hydrogen_treatment mixed
_refine_ls_matrix_type full
_refine_ls_number_parameters 412
_refine_ls_number_reflns 9011
_refine_ls_number_restraints 0
_refine_ls_restrained_S_all 1.034
_refine_ls_R_factor_all 0.0360
_refine_ls_R_factor_gt 0.0313
_refine_ls_shift/su_max 0.001
_refine_ls_shift/su_mean 0.000
_refine_ls_structure_factor_coef Fsqd
_refine_ls_weighting_details 'calc w=1/[\s^2^(Fo^2^)+(0.0407P)^2^+8.8355P] where P=(Fo^2^+2Fc^2^)/3'
_refine_ls_weighting_scheme calc
_refine_ls_wR_factor_gt 0.0761
_refine_ls_wR_factor_ref 0.0785
_reflns_number_gt 8098
_reflns_number_total 9011
_reflns_threshold_expression >2sigma(I)
_cod_data_source_file c1dt10167f.txt
_cod_data_source_block sanaa41m
_cod_depositor_comments
;
The following automatic conversions were performed:

'_symmetry_cell_setting' value 'Monoclinic' changed to 'monoclinic'
according to /home/saulius/struct/CIF-dictionaries/cif_core.dic
dictionary named 'cif_core.dic' version 2.4.1 from 2010-06-29.

Automatic conversion script
Id: cif_fix_values 1715 2011-07-08 13:25:40Z adriana 
;
_cod_original_sg_symbol_H-M P2(1)/c
_cod_database_code 7016304

loop_
_symmetry_equiv_pos_as_xyz
'x, y, z'
'-x, y+1/2, -z+1/2'
'-x, -y, -z'
'x, -y-1/2, z-1/2'

loop_
_atom_site_label
_atom_site_type_symbol
_atom_site_fract_x
_atom_site_fract_y
_atom_site_fract_z
_atom_site_U_iso_or_equiv
_atom_site_adp_type
_atom_site_occupancy
_atom_site_symmetry_multiplicity
_atom_site_calc_flag
_atom_site_refinement_flags
C1 C 0.6405(2) 0.2759(2) 0.25916(16) 0.0162(6) Uani 1 1 d .
H1 H 0.707(3) 0.269(3) 0.259(2) 0.019 Uiso 1 1 d .
C2 C 0.4607(2) 0.2863(2) 0.26452(18) 0.0202(6) Uani 1 1 d .
H2 H 0.3907 0.2909 0.2663 0.024 Uiso 1 1 calc R
C3 C 0.5636(2) 0.2847(2) 0.18628(17) 0.0167(6) Uani 1 1 d .
C4 C 0.5808(2) 0.2913(2) 0.12121(17) 0.0193(6) Uani 1 1 d .
C5 C 0.4966(3) 0.2933(3) 0.06109(18) 0.0251(7) Uani 1 1 d .
H5 H 0.5060 0.2966 0.0164 0.030 Uiso 1 1 calc R
C6 C 0.4004(3) 0.2906(3) 0.06517(19) 0.0267(7) Uani 1 1 d .
H6 H 0.3451 0.2904 0.0235 0.032 Uiso 1 1 calc R
C7 C 0.3843(3) 0.2880(2) 0.12996(19) 0.0227(7) Uani 1 1 d .
H7 H 0.3183 0.2875 0.1329 0.027 Uiso 1 1 calc R
C8 C 0.4657(2) 0.2862(2) 0.18975(17) 0.0190(6) Uani 1 1 d .
C9 C 0.6249(2) 0.3640(2) 0.29960(16) 0.0166(6) Uani 1 1 d .
C10 C 0.6937(2) 0.4361(2) 0.32971(17) 0.0196(6) Uani 1 1 d .
C11 C 0.6615(3) 0.5112(3) 0.36390(19) 0.0248(7) Uani 1 1 d .
H11 H 0.7072 0.5601 0.3858 0.030 Uiso 1 1 calc R
C12 C 0.5639(3) 0.5149(3) 0.3662(2) 0.0281(8) Uani 1 1 d .
H12 H 0.5436 0.5665 0.3892 0.034 Uiso 1 1 calc R
C13 C 0.4964(3) 0.4441(3) 0.33515(19) 0.0244(7) Uani 1 1 d .
H13 H 0.4296 0.4473 0.3364 0.029 Uiso 1 1 calc R
C14 C 0.5263(3) 0.3684(2) 0.30218(18) 0.0196(6) Uani 1 1 d .
C15 C 0.6096(2) 0.1891(2) 0.29331(17) 0.0189(6) Uani 1 1 d .
C16 C 0.6671(3) 0.1089(2) 0.31709(18) 0.0214(7) Uani 1 1 d .
H16 H 0.7331 0.1050 0.3144 0.026 Uiso 1 1 calc R
C17 C 0.6272(3) 0.0342(2) 0.34493(19) 0.0262(7) Uani 1 1 d .
H17 H 0.6663 -0.0212 0.3614 0.031 Uiso 1 1 calc R
C18 C 0.5310(3) 0.0394(3) 0.34904(19) 0.0277(8) Uani 1 1 d .
H18 H 0.5045 -0.0124 0.3679 0.033 Uiso 1 1 calc R
C19 C 0.4733(3) 0.1203(3) 0.3256(2) 0.0254(7) Uani 1 1 d .
H19 H 0.4077 0.1245 0.3291 0.031 Uiso 1 1 calc R
C20 C 0.5124(2) 0.1949(2) 0.29697(17) 0.0201(6) Uani 1 1 d .
C21 C 0.7398(3) 0.1826(3) 0.09353(19) 0.0271(7) Uani 1 1 d .
H21 H 0.8070 0.1862 0.0867 0.033 Uiso 1 1 calc R
C22 C 0.7501(3) 0.1174(3) 0.1560(2) 0.0356(9) Uani 1 1 d .
H22A H 0.6859 0.1139 0.1653 0.053 Uiso 1 1 calc R
H22B H 0.8011 0.1430 0.1972 0.053 Uiso 1 1 calc R
H22C H 0.7697 0.0534 0.1457 0.053 Uiso 1 1 calc R
C23 C 0.6678(4) 0.1400(3) 0.0267(2) 0.0413(10) Uani 1 1 d .
H23A H 0.6896 0.0754 0.0198 0.062 Uiso 1 1 calc R
H23B H 0.6674 0.1799 -0.0134 0.062 Uiso 1 1 calc R
H23C H 0.6004 0.1375 0.0308 0.062 Uiso 1 1 calc R
C24 C 0.6920(3) 0.3754(3) 0.03338(19) 0.0264(8) Uani 1 1 d .
H24 H 0.6458 0.3412 -0.0077 0.032 Uiso 1 1 calc R
C25 C 0.7952(3) 0.3839(4) 0.0237(2) 0.0405(10) Uani 1 1 d .
H25A H 0.7894 0.4192 -0.0194 0.061 Uiso 1 1 calc R
H25B H 0.8218 0.3201 0.0207 0.061 Uiso 1 1 calc R
H25C H 0.8404 0.4180 0.0637 0.061 Uiso 1 1 calc R
C26 C 0.6497(3) 0.4743(3) 0.0393(2) 0.0337(9) Uani 1 1 d .
H26A H 0.6956 0.5085 0.0789 0.050 Uiso 1 1 calc R
H26B H 0.5845 0.4677 0.0468 0.050 Uiso 1 1 calc R
H26C H 0.6418 0.5101 -0.0039 0.050 Uiso 1 1 calc R
C27 C 0.8985(3) 0.3703(2) 0.39635(18) 0.0224(7) Uani 1 1 d .
H27 H 0.9688 0.3742 0.3953 0.027 Uiso 1 1 calc R
C28 C 0.8694(3) 0.2654(3) 0.3911(2) 0.0284(8) Uani 1 1 d .
H28A H 0.9140 0.2307 0.4310 0.043 Uiso 1 1 calc R
H28B H 0.8752 0.2388 0.3476 0.043 Uiso 1 1 calc R
H28C H 0.8003 0.2591 0.3914 0.043 Uiso 1 1 calc R
C29 C 0.8971(3) 0.4109(3) 0.4664(2) 0.0337(9) Uani 1 1 d .
H29A H 0.8293 0.4066 0.4697 0.051 Uiso 1 1 calc R
H29B H 0.9182 0.4778 0.4700 0.051 Uiso 1 1 calc R
H29C H 0.9430 0.3743 0.5046 0.051 Uiso 1 1 calc R
C30 C 0.8665(3) 0.5618(2) 0.33590(19) 0.0254(7) Uani 1 1 d .
H30 H 0.8632 0.5839 0.3824 0.030 Uiso 1 1 calc R
C31 C 0.9762(3) 0.5620(3) 0.3369(2) 0.0343(9) Uani 1 1 d .
H31A H 0.9807 0.5339 0.2935 0.051 Uiso 1 1 calc R
H31B H 1.0166 0.5246 0.3769 0.051 Uiso 1 1 calc R
H31C H 1.0010 0.6277 0.3411 0.051 Uiso 1 1 calc R
C32 C 0.8037(4) 0.6286(3) 0.2788(2) 0.0370(10) Uani 1 1 d .
H32A H 0.8309 0.6934 0.2873 0.056 Uiso 1 1 calc R
H32B H 0.7345 0.6288 0.2795 0.056 Uiso 1 1 calc R
H32C H 0.8055 0.6065 0.2330 0.056 Uiso 1 1 calc R
C33 C 0.8198(3) 0.7048(3) 0.6096(2) 0.0344(9) Uani 1 1 d .
H33 H 0.8696 0.6832 0.6544 0.041 Uiso 1 1 calc R
C34 C 0.9244(3) 0.9085(3) 0.3542(3) 0.0417(10) Uani 1 1 d .
H34 H 0.9796 0.8805 0.3392 0.050 Uiso 1 1 calc R
Cl1 Cl 0.95632(6) 0.28553(7) 0.24139(5) 0.02626(17) Uani 1 1 d .
Cl2 Cl 0.81861(10) 0.62283(10) 0.54377(8) 0.0612(4) Uani 1 1 d .
Cl3 Cl 0.70121(9) 0.70906(12) 0.62084(7) 0.0592(4) Uani 1 1 d .
Cl4 Cl 0.85346(10) 0.81743(10) 0.58907(8) 0.0582(3) Uani 1 1 d .
Cl5 Cl 0.81402(9) 0.90552(9) 0.28274(6) 0.0460(3) Uani 1 1 d .
Cl6 Cl 0.90979(14) 0.8394(2) 0.42283(9) 0.1035(8) Uani 1 1 d .
Cl7 Cl 0.95550(13) 1.02469(12) 0.38044(18) 0.1391(12) Uani 1 1 d .
P1 P 0.70690(6) 0.30474(6) 0.11321(4) 0.01871(16) Uani 1 1 d .
P2 P 0.81960(6) 0.43856(6) 0.32070(4) 0.01758(16) Uani 1 1 d .
Pt1 Pt 0.802529(9) 0.376718(9) 0.213188(6) 0.01794(5) Uani 1 1 d .
H1PT H 0.712(4) 0.441(4) 0.189(3) 0.058(16) Uiso 1 1 d .

loop_
_atom_site_aniso_label
_atom_site_aniso_U_11
_atom_site_aniso_U_22
_atom_site_aniso_U_33
_atom_site_aniso_U_23
_atom_site_aniso_U_13
_atom_site_aniso_U_12
C1 0.0158(14) 0.0136(14) 0.0189(15) 0.0002(11) 0.0050(12) -0.0009(11)
C2 0.0168(14) 0.0220(16) 0.0229(16) -0.0009(13) 0.0081(13) -0.0001(12)
C3 0.0165(14) 0.0117(13) 0.0204(15) -0.0012(11) 0.0037(12) 0.0010(11)
C4 0.0184(15) 0.0171(15) 0.0212(16) -0.0027(12) 0.0044(12) -0.0011(12)
C5 0.0253(17) 0.0268(18) 0.0204(16) -0.0032(14) 0.0033(14) -0.0007(14)
C6 0.0221(17) 0.0252(18) 0.0265(18) -0.0028(14) -0.0016(14) -0.0011(14)
C7 0.0183(15) 0.0181(15) 0.0307(18) -0.0017(13) 0.0062(14) 0.0001(12)
C8 0.0213(15) 0.0139(14) 0.0214(16) -0.0023(12) 0.0061(13) 0.0003(12)
C9 0.0179(15) 0.0175(15) 0.0154(14) 0.0021(11) 0.0068(12) 0.0019(12)
C10 0.0211(15) 0.0201(16) 0.0165(15) 0.0008(12) 0.0044(12) -0.0006(12)
C11 0.0256(17) 0.0224(17) 0.0246(17) -0.0033(14) 0.0051(14) -0.0002(14)
C12 0.0304(19) 0.0268(18) 0.0305(19) -0.0068(15) 0.0145(16) 0.0043(15)
C13 0.0222(16) 0.0255(17) 0.0278(18) 0.0003(14) 0.0111(14) 0.0051(14)
C14 0.0192(15) 0.0198(16) 0.0206(16) 0.0006(12) 0.0072(13) 0.0005(12)
C15 0.0199(15) 0.0169(15) 0.0191(15) -0.0025(12) 0.0051(12) -0.0020(12)
C16 0.0220(16) 0.0195(16) 0.0227(16) 0.0001(13) 0.0068(13) 0.0004(13)
C17 0.0307(18) 0.0183(16) 0.0272(18) 0.0017(14) 0.0054(15) -0.0006(14)
C18 0.0348(19) 0.0225(17) 0.0258(18) 0.0025(14) 0.0092(15) -0.0092(15)
C19 0.0238(17) 0.0274(18) 0.0264(18) -0.0005(14) 0.0097(14) -0.0059(14)
C20 0.0186(15) 0.0202(16) 0.0214(16) -0.0007(13) 0.0060(13) -0.0016(12)
C21 0.0282(18) 0.0267(18) 0.0290(19) -0.0053(15) 0.0126(15) 0.0025(14)
C22 0.043(2) 0.0224(19) 0.043(2) 0.0008(16) 0.0159(19) 0.0028(16)
C23 0.044(2) 0.039(2) 0.040(2) -0.0217(19) 0.011(2) 0.0013(19)
C24 0.0280(18) 0.034(2) 0.0168(16) 0.0010(14) 0.0072(14) -0.0014(15)
C25 0.035(2) 0.060(3) 0.032(2) 0.0106(19) 0.0175(18) -0.001(2)
C26 0.040(2) 0.033(2) 0.0282(19) 0.0085(16) 0.0109(17) 0.0033(17)
C27 0.0191(16) 0.0250(17) 0.0219(16) 0.0037(13) 0.0048(13) -0.0022(13)
C28 0.0302(19) 0.0251(18) 0.0267(18) 0.0072(14) 0.0043(15) 0.0002(15)
C29 0.037(2) 0.039(2) 0.0213(18) -0.0018(16) 0.0037(16) -0.0029(18)
C30 0.0288(18) 0.0196(16) 0.0262(18) -0.0023(13) 0.0066(14) -0.0047(14)
C31 0.0294(19) 0.035(2) 0.037(2) 0.0011(17) 0.0079(17) -0.0134(16)
C32 0.045(2) 0.0214(18) 0.037(2) 0.0056(16) 0.0027(19) -0.0029(16)
C33 0.0281(19) 0.044(2) 0.0285(19) 0.0015(17) 0.0048(16) 0.0004(17)
C34 0.037(2) 0.033(2) 0.056(3) -0.012(2) 0.016(2) -0.0011(18)
Cl1 0.0177(4) 0.0347(5) 0.0269(4) -0.0022(3) 0.0077(3) 0.0051(3)
Cl2 0.0477(7) 0.0643(9) 0.0624(8) -0.0260(6) 0.0038(6) 0.0153(6)
Cl3 0.0388(6) 0.1038(11) 0.0408(6) 0.0103(7) 0.0205(5) 0.0013(7)
Cl4 0.0504(7) 0.0478(7) 0.0679(8) 0.0098(6) 0.0063(6) -0.0123(6)
Cl5 0.0453(6) 0.0398(6) 0.0494(6) -0.0010(5) 0.0096(5) 0.0058(5)
Cl6 0.0631(10) 0.189(2) 0.0492(9) 0.0259(12) 0.0049(7) -0.0319(13)
Cl7 0.0560(10) 0.0476(9) 0.266(3) -0.0650(14) -0.0176(14) -0.0019(7)
P1 0.0193(4) 0.0218(4) 0.0151(4) -0.0023(3) 0.0056(3) 0.0005(3)
P2 0.0174(4) 0.0175(4) 0.0171(4) -0.0007(3) 0.0042(3) -0.0028(3)
Pt1 0.01807(7) 0.01985(7) 0.01599(7) -0.00027(4) 0.00548(5) -0.00225(5)

loop_
_atom_type_symbol
_atom_type_description
_atom_type_scat_dispersion_real
_atom_type_scat_dispersion_imag
_atom_type_scat_source
C C 0.0033 0.0016 'International Tables Vol C Tables 4.2.6.8 and 6.1.1.4'
H H 0.0000 0.0000 'International Tables Vol C Tables 4.2.6.8 and 6.1.1.4'
P P 0.1023 0.0942 'International Tables Vol C Tables 4.2.6.8 and 6.1.1.4'
Cl Cl 0.1484 0.1585 'International Tables Vol C Tables 4.2.6.8 and 6.1.1.4'
Pt Pt -1.7033 8.3905 'International Tables Vol C Tables 4.2.6.8 and 6.1.1.4'

loop_
_geom_angle_atom_site_label_1
_geom_angle_atom_site_label_2
_geom_angle_atom_site_label_3
_geom_angle
C15 C1 C3 106.2(2)
C15 C1 C9 107.1(3)
C3 C1 C9 105.5(2)
C15 C1 H1 110(2)
C3 C1 H1 115(2)
C9 C1 H1 113(2)
C20 C2 C14 106.8(3)
C20 C2 C8 105.0(3)
C14 C2 C8 106.4(3)
C20 C2 H2 112.7
C14 C2 H2 112.7
C8 C2 H2 112.7
C8 C3 C4 120.2(3)
C8 C3 C1 111.4(3)
C4 C3 C1 128.3(3)
C5 C4 C3 117.3(3)
C5 C4 P1 120.0(3)
C3 C4 P1 122.6(2)
C6 C5 C4 121.8(3)
C6 C5 H5 119.1
C4 C5 H5 119.1
C5 C6 C7 120.5(3)
C5 C6 H6 119.8
C7 C6 H6 119.8
C8 C7 C6 118.8(3)
C8 C7 H7 120.6
C6 C7 H7 120.6
C7 C8 C3 121.3(3)
C7 C8 C2 125.2(3)
C3 C8 C2 113.5(3)
C10 C9 C14 120.6(3)
C10 C9 C1 128.0(3)
C14 C9 C1 111.3(3)
C9 C10 C11 117.7(3)
C9 C10 P2 121.9(2)
C11 C10 P2 120.2(3)
C12 C11 C10 121.2(3)
C12 C11 H11 119.4
C10 C11 H11 119.4
C13 C12 C11 120.4(3)
C13 C12 H12 119.8
C11 C12 H12 119.8
C12 C13 C14 119.8(3)
C12 C13 H13 120.1
C14 C13 H13 120.1
C13 C14 C9 120.2(3)
C13 C14 C2 126.1(3)
C9 C14 C2 113.6(3)
C16 C15 C20 120.6(3)
C16 C15 C1 125.8(3)
C20 C15 C1 113.6(3)
C15 C16 C17 119.1(3)
C15 C16 H16 120.5
C17 C16 H16 120.5
C18 C17 C16 120.8(3)
C18 C17 H17 119.6
C16 C17 H17 119.6
C17 C18 C19 120.2(3)
C17 C18 H18 119.9
C19 C18 H18 119.9
C18 C19 C20 119.3(3)
C18 C19 H19 120.4
C20 C19 H19 120.4
C19 C20 C15 120.0(3)
C19 C20 C2 128.0(3)
C15 C20 C2 111.9(3)
C22 C21 C23 110.9(4)
C22 C21 P1 110.1(3)
C23 C21 P1 114.0(3)
C22 C21 H21 107.2
C23 C21 H21 107.2
P1 C21 H21 107.2
C21 C22 H22A 109.5
C21 C22 H22B 109.5
H22A C22 H22B 109.5
C21 C22 H22C 109.5
H22A C22 H22C 109.5
H22B C22 H22C 109.5
C21 C23 H23A 109.5
C21 C23 H23B 109.5
H23A C23 H23B 109.5
C21 C23 H23C 109.5
H23A C23 H23C 109.5
H23B C23 H23C 109.5
C26 C24 C25 110.4(3)
C26 C24 P1 111.1(3)
C25 C24 P1 107.4(3)
C26 C24 H24 109.3
C25 C24 H24 109.3
P1 C24 H24 109.3
C24 C25 H25A 109.5
C24 C25 H25B 109.5
H25A C25 H25B 109.5
C24 C25 H25C 109.5
H25A C25 H25C 109.5
H25B C25 H25C 109.5
C24 C26 H26A 109.5
C24 C26 H26B 109.5
H26A C26 H26B 109.5
C24 C26 H26C 109.5
H26A C26 H26C 109.5
H26B C26 H26C 109.5
C28 C27 C29 110.0(3)
C28 C27 P2 111.4(2)
C29 C27 P2 113.0(3)
C28 C27 H27 107.4
C29 C27 H27 107.4
P2 C27 H27 107.4
C27 C28 H28A 109.5
C27 C28 H28B 109.5
H28A C28 H28B 109.5
C27 C28 H28C 109.5
H28A C28 H28C 109.5
H28B C28 H28C 109.5
C27 C29 H29A 109.5
C27 C29 H29B 109.5
H29A C29 H29B 109.5
C27 C29 H29C 109.5
H29A C29 H29C 109.5
H29B C29 H29C 109.5
C32 C30 C31 110.5(3)
C32 C30 P2 110.9(3)
C31 C30 P2 108.1(3)
C32 C30 H30 109.1
C31 C30 H30 109.1
P2 C30 H30 109.1
C30 C31 H31A 109.5
C30 C31 H31B 109.5
H31A C31 H31B 109.5
C30 C31 H31C 109.5
H31A C31 H31C 109.5
H31B C31 H31C 109.5
C30 C32 H32A 109.5
C30 C32 H32B 109.5
H32A C32 H32B 109.5
C30 C32 H32C 109.5
H32A C32 H32C 109.5
H32B C32 H32C 109.5
Cl4 C33 Cl2 110.8(2)
Cl4 C33 Cl3 110.0(2)
Cl2 C33 Cl3 109.7(2)
Cl4 C33 H33 108.8
Cl2 C33 H33 108.8
Cl3 C33 H33 108.8
Cl7 C34 Cl6 111.2(3)
Cl7 C34 Cl5 110.4(3)
Cl6 C34 Cl5 109.8(3)
Cl7 C34 H34 108.4
Cl6 C34 H34 108.4
Cl5 C34 H34 108.4
C24 P1 C4 106.37(16)
C24 P1 C21 106.17(17)
C4 P1 C21 103.73(16)
C24 P1 Pt1 114.00(12)
C4 P1 Pt1 106.73(11)
C21 P1 Pt1 118.74(12)
C10 P2 C30 107.93(16)
C10 P2 C27 105.02(15)
C30 P2 C27 104.90(16)
C10 P2 Pt1 105.63(11)
C30 P2 Pt1 116.21(12)
C27 P2 Pt1 116.39(12)
P2 Pt1 P1 150.14(3)
P2 Pt1 Cl1 99.09(3)
P1 Pt1 Cl1 102.20(3)
P2 Pt1 H1PT 84(2)
P1 Pt1 H1PT 77(2)
Cl1 Pt1 H1PT 172(2)

loop_
_geom_bond_atom_site_label_1
_geom_bond_atom_site_label_2
_geom_bond_distance
C1 C15 1.527(4)
C1 C3 1.532(4)
C1 C9 1.534(4)
C1 H1 0.93(4)
C2 C20 1.517(5)
C2 C14 1.522(5)
C2 C8 1.529(5)
C2 H2 1.0000
C3 C8 1.404(4)
C3 C4 1.408(5)
C4 C5 1.404(5)
C4 P1 1.845(3)
C5 C6 1.384(5)
C5 H5 0.9500
C6 C7 1.393(5)
C6 H6 0.9500
C7 C8 1.379(5)
C7 H7 0.9500
C9 C10 1.401(5)
C9 C14 1.409(4)
C10 C11 1.408(5)
C10 P2 1.840(3)
C11 C12 1.393(5)
C11 H11 0.9500
C12 C13 1.382(5)
C12 H12 0.9500
C13 C14 1.385(5)
C13 H13 0.9500
C15 C16 1.380(5)
C15 C20 1.398(4)
C16 C17 1.388(5)
C16 H16 0.9500
C17 C18 1.386(5)
C17 H17 0.9500
C18 C19 1.389(5)
C18 H18 0.9500
C19 C20 1.389(5)
C19 H19 0.9500
C21 C22 1.525(6)
C21 C23 1.530(6)
C21 P1 1.850(4)
C21 H21 1.0000
C22 H22A 0.9800
C22 H22B 0.9800
C22 H22C 0.9800
C23 H23A 0.9800
C23 H23B 0.9800
C23 H23C 0.9800
C24 C26 1.529(5)
C24 C25 1.531(5)
C24 P1 1.843(4)
C24 H24 1.0000
C25 H25A 0.9800
C25 H25B 0.9800
C25 H25C 0.9800
C26 H26A 0.9800
C26 H26B 0.9800
C26 H26C 0.9800
C27 C28 1.523(5)
C27 C29 1.527(5)
C27 P2 1.847(4)
C27 H27 1.0000
C28 H28A 0.9800
C28 H28B 0.9800
C28 H28C 0.9800
C29 H29A 0.9800
C29 H29B 0.9800
C29 H29C 0.9800
C30 C32 1.532(5)
C30 C31 1.540(5)
C30 P2 1.841(4)
C30 H30 1.0000
C31 H31A 0.9800
C31 H31B 0.9800
C31 H31C 0.9800
C32 H32A 0.9800
C32 H32B 0.9800
C32 H32C 0.9800
C33 Cl4 1.736(5)
C33 Cl2 1.750(4)
C33 Cl3 1.756(4)
C33 H33 1.0000
C34 Cl7 1.726(5)
C34 Cl6 1.752(5)
C34 Cl5 1.758(5)
C34 H34 1.0000
Cl1 Pt1 2.4259(8)
P1 Pt1 2.2774(8)
P2 Pt1 2.2734(8)
Pt1 H1PT 1.52(5)
